data_4121378
loop_
_publ_author_name
'Romain Gautier'
'Kengo Oka'
'Takumi Kihara'
'Nitesh Kumar'
'Athinarayanan Sundaresan'
'Masashi Tokunaga'
'Masaki Azuma'
'Kenneth R. Poeppelmeier'

_publ_contact_author_address
;Department of Chemistry
Northwestern University
Evanston, Illinois 60208-3113
USA
;
_publ_contact_author_email krp@northwestern.edu
_publ_contact_author_name 'Poeppelmeier, Kenneth'
_publ_contact_author_phone '(708) 491-3505'
_publ_section_title
;
 Spin Frustration from cis-Edge or -Corner Sharing Metal-Centered
 Octahedra
;
_journal_name_full 'Journal of the American Chemical Society'
_journal_page_first 19268
_journal_page_last 19274
_journal_paper_doi 10.1021/ja409831h
_journal_volume 135
_journal_year 2013
_chemical_compound_source 'synthesis as described'
_chemical_formula_moiety 'Cu F8 H4 O4 V2, C2 H10 N2 '
_chemical_formula_sum 'C2 H14 Cu F8 N2 O4 V2'
_chemical_formula_weight 447.57
_space_group_IT_number 2
_symmetry_cell_setting triclinic
_symmetry_Int_Tables_number 2
_symmetry_space_group_name_Hall '-P 1'
_symmetry_space_group_name_H-M 'P -1'
_atom_sites_solution_hydrogens geom
_atom_sites_solution_primary direct
_atom_sites_solution_secondary difmap
_audit_conform_dict_location ftp://ftp.iucr.org/pub/cif_core.dic
_audit_conform_dict_name cif_core.dic
_audit_conform_dict_version 2.4
_audit_creation_date 2011-12-19T15:01:54-00:00
_audit_creation_method 'WinGX routine CIF_UPDATE'
_cell_angle_alpha 82.032(2)
_cell_angle_beta 67.561(5)
_cell_angle_gamma 71.9979(18)
_cell_formula_units_Z 1
_cell_length_a 6.6154(3)
_cell_length_b 6.8546(3)
_cell_length_c 7.4796(3)
_cell_measurement_reflns_used 6537
_cell_measurement_temperature 100(2)
_cell_measurement_theta_max 36.3533
_cell_measurement_theta_min 2.9473
_cell_measurement_wavelength 0.71073
_cell_volume 298.06(2)
_computing_cell_refinement 'SAINT V7.68A integration software'
_computing_data_collection 'Bruker APEX2 software'
_computing_data_reduction 'SORTAV (Blessing, 1995)'
_computing_molecular_graphics 'Ortep-3 for Windows (Farrugia, 1997)'
_computing_publication_material 'WinGX publication routines (Farrugia, 1999)'
_computing_structure_refinement 'SHELXL-97 (Sheldrick, 1997)'
_diffrn_ambient_temperature 100(2)
_diffrn_detector 'APEX-II CCD'
_diffrn_measured_fraction_theta_full 0.991
_diffrn_measured_fraction_theta_max 0.991
_diffrn_measurement_device '\k-geometry diffractometer'
_diffrn_measurement_device_type 'Bruker APEX-II'
_diffrn_measurement_method '\f or \w oscillation scans'
_diffrn_orient_matrix_type 'x-axis to radiation source'
_diffrn_orient_matrix_UB_11 -0.319194E-1
_diffrn_orient_matrix_UB_12 0.131909
_diffrn_orient_matrix_UB_13 -0.738739E-1
_diffrn_orient_matrix_UB_21 -0.848614E-1
_diffrn_orient_matrix_UB_22 0.750408E-1
_diffrn_orient_matrix_UB_23 0.12432
_diffrn_orient_matrix_UB_31 0.144219
_diffrn_orient_matrix_UB_32 0.226349E-1
_diffrn_orient_matrix_UB_33 -0.468582E-2
_diffrn_radiation_monochromator graphite
_diffrn_radiation_probe x-ray
_diffrn_radiation_type MoK\a
_diffrn_radiation_wavelength 0.71069
_diffrn_reflns_av_R_equivalents 0.0233
_diffrn_reflns_av_unetI/netI 0.0216
_diffrn_reflns_limit_h_max 10
_diffrn_reflns_limit_h_min -10
_diffrn_reflns_limit_k_max 11
_diffrn_reflns_limit_k_min -10
_diffrn_reflns_limit_l_max 12
_diffrn_reflns_limit_l_min -12
_diffrn_reflns_number 10015
_diffrn_reflns_theta_full 36.36
_diffrn_reflns_theta_max 36.36
_diffrn_reflns_theta_min 2.95
_diffrn_source 'sealed x-ray tube'
_exptl_absorpt_coefficient_mu 3.42
_exptl_absorpt_correction_T_max 0.747
_exptl_absorpt_correction_T_min 0.625
_exptl_absorpt_correction_type multi-scan
_exptl_absorpt_process_details
;
SADABS-2008/1 - Bruker AXS area detector scaling and absorption correction
;
_exptl_crystal_colour green
_exptl_crystal_density_diffrn 2.493
_exptl_crystal_description rectamgular
_exptl_crystal_F_000 219
_exptl_crystal_size_max 0.258
_exptl_crystal_size_mid 0.101
_exptl_crystal_size_min 0.051
_refine_diff_density_max 0.465
_refine_diff_density_min -0.81
_refine_diff_density_rms 0.089
_refine_ls_extinction_method none
_refine_ls_goodness_of_fit_ref 0.93
_refine_ls_hydrogen_treatment mixed
_refine_ls_matrix_type full
_refine_ls_number_parameters 94
_refine_ls_number_reflns 2876
_refine_ls_number_restraints 2
_refine_ls_restrained_S_all 0.93
_refine_ls_R_factor_all 0.0215
_refine_ls_R_factor_gt 0.0187
_refine_ls_shift/su_max 0.001
_refine_ls_shift/su_mean 0
_refine_ls_structure_factor_coef Fsqd
_refine_ls_weighting_details 'calc w=1/[\s^2^(Fo^2^)+(0.0305P)^2^+0.1426P] where P=(Fo^2^+2Fc^2^)/3'
_refine_ls_weighting_scheme calc
_refine_ls_wR_factor_gt 0.0496
_refine_ls_wR_factor_ref 0.0515
_reflns_number_gt 2635
_reflns_number_total 2876
_reflns_threshold_expression >2sigma(I)
_cod_data_source_file ja409831h_si_001.cif
_cod_data_source_block rg18b_0m
_cod_database_code 4121378

loop_
_symmetry_equiv_pos_as_xyz
'x, y, z'
'-x, -y, -z'

loop_
_atom_site_label
_atom_site_type_symbol
_atom_site_fract_x
_atom_site_fract_y
_atom_site_fract_z
_atom_site_U_iso_or_equiv
_atom_site_adp_type
_atom_site_occupancy
_atom_site_symmetry_multiplicity
_atom_site_calc_flag
_atom_site_refinement_flags
V1 V -0.54514(2) 0.34718(2) 0.69570(2) 0.00565(4) Uani 1 1 d .
Cu1 Cu 0 0.5 0.5 0.00589(4) Uani 1 2 d S
F3 F -0.21926(9) 0.28432(9) 0.63086(9) 0.00989(10) Uani 1 1 d .
F4 F -0.15859(9) 0.61942(9) 0.32426(8) 0.00868(10) Uani 1 1 d .
F1 F -0.55881(9) 0.63370(9) 0.61509(8) 0.00794(9) Uani 1 1 d .
O1 O -0.63213(12) 0.37621(12) 0.92431(10) 0.01112(12) Uani 1 1 d .
F2 F -0.50030(10) 0.05971(9) 0.67753(9) 0.00996(10) Uani 1 1 d .
N1 N -0.90499(13) 0.97104(12) 0.73168(12) 0.00891(12) Uani 1 1 d .
HN1A H -1.0152 1.0744 0.7113 0.013 Uiso 1 1 calc R
HN1B H -0.8777 0.8648 0.6613 0.013 Uiso 1 1 calc R
HN1C H -0.7789 1.0106 0.6975 0.013 Uiso 1 1 calc R
C1 C -0.97694(17) 0.90994(15) 0.93993(14) 0.01174(15) Uani 1 1 d .
HC1A H -0.858 0.7962 0.9625 0.018 Uiso 1 1 calc R
HC1B H -1.1136 0.8656 0.9775 0.018 Uiso 1 1 calc R
OW1 O 0.18908(11) 0.28663(11) 0.30778(10) 0.00877(11) Uani 1 1 d D
HW1A H 0.243(3) 0.330(2) 0.1979(15) 0.013 Uiso 1 1 d D
HW1B H 0.296(2) 0.194(2) 0.321(2) 0.013 Uiso 1 1 d D

loop_
_atom_site_aniso_label
_atom_site_aniso_U_11
_atom_site_aniso_U_22
_atom_site_aniso_U_33
_atom_site_aniso_U_23
_atom_site_aniso_U_13
_atom_site_aniso_U_12
V1 0.00567(6) 0.00590(6) 0.00546(6) 0.00059(4) -0.00217(4) -0.00185(4)
Cu1 0.00563(6) 0.00596(7) 0.00646(7) 0.00001(5) -0.00289(5) -0.00130(4)
F3 0.0069(2) 0.0100(2) 0.0132(3) 0.00234(19) -0.00452(18) -0.00292(17)
F4 0.0071(2) 0.0102(2) 0.0094(2) 0.00141(18) -0.00411(17) -0.00253(17)
F1 0.0095(2) 0.0065(2) 0.0075(2) 0.00002(17) -0.00278(17) -0.00223(17)
O1 0.0129(3) 0.0141(3) 0.0072(3) 0.0004(2) -0.0035(2) -0.0055(2)
F2 0.0099(2) 0.0067(2) 0.0139(3) 0.00065(19) -0.00526(19) -0.00227(17)
N1 0.0092(3) 0.0082(3) 0.0091(3) 0.0000(2) -0.0033(2) -0.0022(2)
C1 0.0174(4) 0.0094(4) 0.0083(4) 0.0002(3) -0.0034(3) -0.0053(3)
OW1 0.0087(2) 0.0088(3) 0.0076(3) -0.0001(2) -0.0028(2) -0.0010(2)

loop_
_atom_type_symbol
_atom_type_description
_atom_type_scat_dispersion_real
_atom_type_scat_dispersion_imag
_atom_type_scat_source
C C 0.0033 0.0016 'International Tables Vol C Tables 4.2.6.8 and 6.1.1.4'
N N 0.0061 0.0033 'International Tables Vol C Tables 4.2.6.8 and 6.1.1.4'
O O 0.0106 0.006 'International Tables Vol C Tables 4.2.6.8 and 6.1.1.4'
F F 0.0171 0.0103 'International Tables Vol C Tables 4.2.6.8 and 6.1.1.4'
V V 0.3005 0.5294 'International Tables Vol C Tables 4.2.6.8 and 6.1.1.4'
Cu Cu 0.3201 1.2651 'International Tables Vol C Tables 4.2.6.8 and 6.1.1.4'
H H 0 0 'International Tables Vol C Tables 4.2.6.8 and 6.1.1.4'

loop_
_geom_angle_atom_site_label_1
_geom_angle_atom_site_label_2
_geom_angle_atom_site_label_3
_geom_angle
_geom_angle_site_symmetry_1
_geom_angle_site_symmetry_3
O1 V1 F2 102.68(3) . .
O1 V1 F3 100.17(3) . .
F2 V1 F3 87.28(3) . .
O1 V1 F1 97.71(3) . .
F2 V1 F1 159.59(3) . .
F3 V1 F1 90.06(2) . .
O1 V1 F4 98.03(3) . 2_466
F2 V1 F4 85.06(2) . 2_466
F3 V1 F4 161.41(3) . 2_466
F1 V1 F4 91.23(2) . 2_466
O1 V1 F1 169.87(3) . 2_466
F2 V1 F1 87.38(2) . 2_466
F3 V1 F1 81.20(2) . 2_466
F1 V1 F1 72.21(3) . 2_466
F4 V1 F1 81.55(2) 2_466 2_466
F4 Cu1 F4 180 . 2_566
F4 Cu1 OW1 86.63(3) . .
F4 Cu1 OW1 93.37(3) 2_566 .
F4 Cu1 OW1 93.37(3) . 2_566
F4 Cu1 OW1 86.63(3) 2_566 2_566
OW1 Cu1 OW1 180 . 2_566
F4 Cu1 F3 88.07(2) . 2_566
F4 Cu1 F3 91.93(2) 2_566 2_566
OW1 Cu1 F3 94.98(3) . 2_566
OW1 Cu1 F3 85.02(3) 2_566 2_566
F4 Cu1 F3 91.93(2) . .
F4 Cu1 F3 88.07(2) 2_566 .
OW1 Cu1 F3 85.02(3) . .
OW1 Cu1 F3 94.98(3) 2_566 .
F3 Cu1 F3 180 2_566 .
V1 F3 Cu1 127.19(3) . .
Cu1 F4 V1 138.91(3) . 2_466
V1 F1 V1 107.79(3) . 2_466
C1 N1 HN1A 109.5 . .
C1 N1 HN1B 109.5 . .
HN1A N1 HN1B 109.5 . .
C1 N1 HN1C 109.5 . .
HN1A N1 HN1C 109.5 . .
HN1B N1 HN1C 109.5 . .
N1 C1 C1 109.65(10) . 2_377
N1 C1 HC1A 109.7 . .
C1 C1 HC1A 109.7 2_377 .
N1 C1 HC1B 109.7 . .
C1 C1 HC1B 109.7 2_377 .
HC1A C1 HC1B 108.2 . .
Cu1 OW1 HW1A 114.5(12) . .
Cu1 OW1 HW1B 123.2(12) . .
HW1A OW1 HW1B 103.3(15) . .

loop_
_geom_bond_atom_site_label_1
_geom_bond_atom_site_label_2
_geom_bond_distance
_geom_bond_site_symmetry_2
V1 O1 1.6022(7) .
V1 F2 1.9161(6) .
V1 F3 1.9376(6) .
V1 F1 1.9577(6) .
V1 F4 1.9628(6) 2_466
V1 F1 2.1551(6) 2_466
Cu1 F4 1.9293(6) .
Cu1 F4 1.9293(6) 2_566
Cu1 OW1 1.9622(7) .
Cu1 OW1 1.9622(7) 2_566
Cu1 F3 2.2557(6) 2_566
Cu1 F3 2.2557(6) .
F4 V1 1.9628(6) 2_466
F1 V1 2.1551(6) 2_466
N1 C1 1.4848(13) .
N1 HN1A 0.89 .
N1 HN1B 0.89 .
N1 HN1C 0.89 .
C1 C1 1.5134(19) 2_377
C1 HC1A 0.97 .
C1 HC1B 0.97 .
OW1 HW1A 0.816(9) .
OW1 HW1B 0.818(9) .
